data_7122913
loop_
_publ_author_name
'Carreras, Lucas'
'Benet-Buchholz, Jordi'
'Franconetti, Antonio'
'Frontera, Antonio'
'van Leeuwen, Piet W.N.M.'
'Vidal-Ferran, Anton'

_publ_section_title
;
 Halogen Bonding Effects on the Outcome of Reactions at Metal Centres
;
_journal_name_full 'Chemical Communications'
_journal_paper_doi 10.1039/C8CC08884E
_journal_year 2019
_chemical_formula_sum 'C18 H10 F4 I P'
_chemical_formula_weight 460.13
_space_group_IT_number 15
_space_group_name_Hall '-C 2yc'
_symmetry_cell_setting monoclinic
_symmetry_space_group_name_Hall '-C 2yc'
_symmetry_space_group_name_H-M 'C 1 2/c 1'
_atom_sites_solution_hydrogens geom
_audit_creation_method SHELXL-2014/7
_audit_update_record
;
2018-10-22 deposited with the CCDC.
2019-01-31 downloaded from the CCDC.
;
_cell_angle_alpha 90
_cell_angle_beta 105.274(3)
_cell_angle_gamma 90
_cell_formula_units_Z 8
_cell_length_a 21.720(3)
_cell_length_b 6.2838(9)
_cell_length_c 25.272(4)
_cell_measurement_reflns_used 9878
_cell_measurement_temperature 100(2)
_cell_measurement_theta_max 34.94
_cell_measurement_theta_min 2.88
_cell_volume 3327.4(8)
_computing_cell_refinement 'Bruker APEX3 v2015.9-0'
_computing_data_collection 'Bruker APEX3 v2015.9-0'
_computing_data_reduction 'Bruker SAINT V8.35A'
_computing_molecular_graphics
;
 SHELXle: C.B. Huebschle, G.M. Sheldrick & B. Dittrich
 J.Appl.Cryst. (2011) 44, 1281-1284.
;
_computing_publication_material 'XCIF, SHELXL-2014/7 (Sheldrick, 2014)'
_computing_structure_refinement 'SHELXL-2014/7 (Sheldrick, 2014)'
_computing_structure_solution 'SHELXT V2014/4 (Sheldrick 2014)'
_diffrn_ambient_temperature 100(2)
_diffrn_detector_area_resol_mean 512
_diffrn_detector_type '4K CCD area detector APEX II'
_diffrn_measured_fraction_theta_full 0.998
_diffrn_measured_fraction_theta_max 0.954
_diffrn_measurement_device_type 'APEX DUO Kappa 4-axis goniometer'
_diffrn_measurement_method
;
 Fullsphere data collection, phi and omega scans
;
_diffrn_measurement_specimen_support 'magnetic support with MicroMount'
_diffrn_radiation_monochromator 'Quazar MX Multilayer Optics'
_diffrn_radiation_type MoK\a
_diffrn_radiation_wavelength 0.71073
_diffrn_reflns_av_R_equivalents 0.0207
_diffrn_reflns_av_unetI/netI 0.0146
_diffrn_reflns_Laue_measured_fraction_full 0.998
_diffrn_reflns_Laue_measured_fraction_max 0.954
_diffrn_reflns_limit_h_max 30
_diffrn_reflns_limit_h_min -34
_diffrn_reflns_limit_k_max 6
_diffrn_reflns_limit_k_min -10
_diffrn_reflns_limit_l_max 40
_diffrn_reflns_limit_l_min -40
_diffrn_reflns_number 35362
_diffrn_reflns_point_group_measured_fraction_full 0.998
_diffrn_reflns_point_group_measured_fraction_max 0.954
_diffrn_reflns_theta_full 25.242
_diffrn_reflns_theta_max 34.996
_diffrn_reflns_theta_min 2.204
_diffrn_source 'Microfocus source E025 IuS'
_diffrn_source_current 0.6
_diffrn_source_power 50
_diffrn_source_size '0.2 mm x 0.2 mm fine focus'
_diffrn_source_type 'Bruker APEX DUO'
_exptl_absorpt_coefficient_mu 2.058
_exptl_absorpt_correction_T_max 0.922
_exptl_absorpt_correction_T_min 0.726
_exptl_absorpt_correction_type multi-scan
_exptl_absorpt_process_details
; 
 SADABS Version 2008/1 Bruker-Nonius
 Blessing, Acta Cryst. (1995) A51 33-38
;
_exptl_crystal_colour colourless
_exptl_crystal_density_diffrn 1.837
_exptl_crystal_description block
_exptl_crystal_F_000 1776
_exptl_crystal_size_max 0.15
_exptl_crystal_size_mid 0.08
_exptl_crystal_size_min 0.04
_refine_diff_density_max 0.627
_refine_diff_density_min -0.912
_refine_diff_density_rms 0.082
_refine_ls_extinction_method none
_refine_ls_goodness_of_fit_ref 1.245
_refine_ls_hydrogen_treatment constr
_refine_ls_matrix_type full
_refine_ls_number_parameters 217
_refine_ls_number_reflns 6986
_refine_ls_number_restraints 0
_refine_ls_restrained_S_all 1.245
_refine_ls_R_factor_all 0.0240
_refine_ls_R_factor_gt 0.0225
_refine_ls_shift/su_max 0.002
_refine_ls_shift/su_mean 0.000
_refine_ls_structure_factor_coef Fsqd
_refine_ls_weighting_details 'w=1/[\s^2^(Fo^2^)+(0.0095P)^2^+7.2161P] where P=(Fo^2^+2Fc^2^)/3'
_refine_ls_weighting_scheme calc
_refine_ls_wR_factor_gt 0.0512
_refine_ls_wR_factor_ref 0.0517
_reflns_Friedel_coverage 0.000
_reflns_number_gt 6648
_reflns_number_total 6986
_reflns_threshold_expression 'I > 2\s(I)'
_cod_data_source_file c8cc08884e2.cif
_cod_data_source_block mo_LCAR299_1_0m
_cod_depositor_comments
;
The following automatic conversions were performed:

'_symmetry_cell_setting' value 'Monoclinic' changed to 'monoclinic'
according to
/home/data/users/saulius/crontab/automatic-downloads/rss-feeds/RSC/lib/dictionaries/cif_core.dic
dictionary named 'cif_core.dic' version 2.4.2 from 2011-04-26.

'_exptl_absorpt_correction_type' value 'Multi-scan' changed to
'multi-scan' according to
/home/data/users/saulius/crontab/automatic-downloads/rss-feeds/RSC/lib/dictionaries/cif_core.dic
dictionary named 'cif_core.dic' version 2.4.2 from 2011-04-26.

Automatic conversion script
Id: cif_fix_values 4973 2017-02-22 13:04:09Z antanas 
;
_cod_original_sg_symbol_H-M C2/c
_cod_database_code 7122913
_shelx_shelxl_version_number 2014/7
_shelx_space_group_comment
;
The symmetry employed for this shelxl refinement is uniquely defined
by the following loop, which should always be used as a source of
symmetry information in preference to the above space-group names.
They are only intended as comments.
;
_shelx_estimated_absorpt_t_min 0.748
_shelx_estimated_absorpt_t_max 0.922

loop_
_space_group_symop_operation_xyz
'x, y, z'
'-x, y, -z+1/2'
'x+1/2, y+1/2, z'
'-x+1/2, y+1/2, -z+1/2'
'-x, -y, -z'
'x, -y, z-1/2'
'-x+1/2, -y+1/2, -z'
'x+1/2, -y+1/2, z-1/2'

loop_
_atom_site_label
_atom_site_type_symbol
_atom_site_fract_x
_atom_site_fract_y
_atom_site_fract_z
_atom_site_U_iso_or_equiv
_atom_site_adp_type
_atom_site_occupancy
_atom_site_site_symmetry_order
_atom_site_calc_flag
_atom_site_refinement_flags_posn
_atom_site_refinement_flags_adp
P1 P 0.58504(2) 0.56829(6) 0.13782(2) 0.01228(6) Uani 1 1 d . .
I1 I 0.44688(2) 0.35899(2) 0.04997(2) 0.01689(3) Uani 1 1 d . .
C1 C 0.50895(6) 0.7051(2) 0.13491(5) 0.0127(2) Uani 1 1 d . .
C2 C 0.45135(6) 0.6237(2) 0.10106(5) 0.0125(2) Uani 1 1 d . .
C3 C 0.39365(6) 0.7242(2) 0.09807(6) 0.0152(2) Uani 1 1 d . .
C4 C 0.39083(7) 0.9066(2) 0.12791(6) 0.0173(2) Uani 1 1 d . .
C5 C 0.44629(7) 0.9885(2) 0.16171(6) 0.0178(2) Uani 1 1 d . .
C6 C 0.50399(7) 0.8884(2) 0.16460(6) 0.0166(2) Uani 1 1 d . .
C7 C 0.63378(6) 0.6147(2) 0.20810(5) 0.0119(2) Uani 1 1 d . .
C8 C 0.67729(7) 0.7823(2) 0.22336(6) 0.0149(2) Uani 1 1 d . .
H8 H 0.6801 0.8879 0.1972 0.018 Uiso 1 1 calc R U
C9 C 0.71659(7) 0.7956(2) 0.27660(6) 0.0166(2) Uani 1 1 d . .
H9 H 0.7460 0.9098 0.2866 0.020 Uiso 1 1 calc R U
C10 C 0.71278(7) 0.6418(3) 0.31523(6) 0.0178(2) Uani 1 1 d . .
H10 H 0.7399 0.6501 0.3514 0.021 Uiso 1 1 calc R U
C11 C 0.66919(8) 0.4759(3) 0.30068(6) 0.0199(3) Uani 1 1 d . .
H11 H 0.6659 0.3723 0.3272 0.024 Uiso 1 1 calc R U
C12 C 0.63016(7) 0.4614(2) 0.24715(6) 0.0166(2) Uani 1 1 d . .
H12 H 0.6010 0.3465 0.2373 0.020 Uiso 1 1 calc R U
C13 C 0.62220(6) 0.7498(2) 0.09850(5) 0.0133(2) Uani 1 1 d . .
C14 C 0.68009(7) 0.6811(2) 0.08957(6) 0.0168(2) Uani 1 1 d . .
H14 H 0.6976 0.5482 0.1040 0.020 Uiso 1 1 calc R U
C15 C 0.71201(7) 0.8048(3) 0.05992(6) 0.0201(3) Uani 1 1 d . .
H15 H 0.7516 0.7574 0.0548 0.024 Uiso 1 1 calc R U
C16 C 0.68636(7) 0.9984(3) 0.03758(6) 0.0199(3) Uani 1 1 d . .
H16 H 0.7081 1.0824 0.0169 0.024 Uiso 1 1 calc R U
C17 C 0.62872(8) 1.0677(3) 0.04576(6) 0.0205(3) Uani 1 1 d . .
H17 H 0.6109 1.1992 0.0305 0.025 Uiso 1 1 calc R U
C18 C 0.59690(7) 0.9448(2) 0.07626(6) 0.0174(2) Uani 1 1 d . .
H18 H 0.5578 0.9939 0.0819 0.021 Uiso 1 1 calc R U
F1 F 0.33837(4) 0.64924(17) 0.06574(4) 0.02346(19) Uani 1 1 d . .
F2 F 0.33525(5) 1.00711(17) 0.12280(5) 0.0249(2) Uani 1 1 d . .
F3 F 0.44504(5) 1.16840(17) 0.18948(4) 0.0266(2) Uani 1 1 d . .
F4 F 0.55595(5) 0.98434(16) 0.19606(5) 0.0270(2) Uani 1 1 d . .

loop_
_atom_site_aniso_label
_atom_site_aniso_U_11
_atom_site_aniso_U_22
_atom_site_aniso_U_33
_atom_site_aniso_U_23
_atom_site_aniso_U_13
_atom_site_aniso_U_12
P1 0.00980(13) 0.01166(13) 0.01410(14) -0.00254(11) 0.00089(11) 0.00141(11)
I1 0.01658(4) 0.01552(4) 0.01545(4) -0.00326(3) -0.00130(3) -0.00180(3)
C1 0.0107(5) 0.0130(5) 0.0134(5) -0.0022(4) 0.0017(4) 0.0008(4)
C2 0.0114(5) 0.0128(5) 0.0126(5) 0.0003(4) 0.0020(4) -0.0002(4)
C3 0.0100(5) 0.0182(6) 0.0165(5) 0.0032(5) 0.0019(4) 0.0001(4)
C4 0.0127(6) 0.0201(6) 0.0208(6) 0.0041(5) 0.0073(5) 0.0058(5)
C5 0.0187(6) 0.0173(6) 0.0181(6) -0.0024(5) 0.0059(5) 0.0054(5)
C6 0.0137(6) 0.0170(6) 0.0175(6) -0.0046(5) 0.0013(4) 0.0025(4)
C7 0.0097(5) 0.0115(5) 0.0140(5) 0.0006(4) 0.0019(4) -0.0003(4)
C8 0.0152(6) 0.0146(5) 0.0137(5) 0.0014(4) 0.0014(4) -0.0037(4)
C9 0.0146(6) 0.0195(6) 0.0145(5) -0.0005(5) 0.0016(4) -0.0048(5)
C10 0.0157(6) 0.0232(6) 0.0131(5) 0.0010(5) 0.0013(4) -0.0006(5)
C11 0.0226(7) 0.0206(6) 0.0158(6) 0.0048(5) 0.0040(5) -0.0031(5)
C12 0.0168(6) 0.0151(6) 0.0176(6) 0.0019(4) 0.0038(5) -0.0047(5)
C13 0.0122(5) 0.0154(5) 0.0111(5) -0.0019(4) 0.0009(4) 0.0022(4)
C14 0.0134(6) 0.0224(6) 0.0138(5) 0.0012(5) 0.0023(4) 0.0051(5)
C15 0.0132(6) 0.0324(8) 0.0145(6) 0.0009(5) 0.0033(5) 0.0026(5)
C16 0.0181(6) 0.0267(7) 0.0141(5) 0.0012(5) 0.0026(5) -0.0033(5)
C17 0.0231(7) 0.0187(6) 0.0191(6) 0.0022(5) 0.0045(5) 0.0013(5)
C18 0.0174(6) 0.0170(6) 0.0182(6) 0.0007(5) 0.0052(5) 0.0042(5)
F1 0.0095(4) 0.0283(5) 0.0291(5) 0.0019(4) -0.0012(3) -0.0017(3)
F2 0.0150(4) 0.0271(5) 0.0346(5) 0.0047(4) 0.0101(4) 0.0098(4)
F3 0.0280(5) 0.0235(5) 0.0285(5) -0.0090(4) 0.0076(4) 0.0093(4)
F4 0.0183(4) 0.0219(5) 0.0344(5) -0.0163(4) -0.0045(4) 0.0035(4)

loop_
_atom_type_symbol
_atom_type_description
_atom_type_scat_dispersion_real
_atom_type_scat_dispersion_imag
_atom_type_scat_source
C C 0.0033 0.0016 'International Tables Vol C Tables 4.2.6.8 and 6.1.1.4'
H H 0.0000 0.0000 'International Tables Vol C Tables 4.2.6.8 and 6.1.1.4'
F F 0.0171 0.0103 'International Tables Vol C Tables 4.2.6.8 and 6.1.1.4'
P P 0.1023 0.0942 'International Tables Vol C Tables 4.2.6.8 and 6.1.1.4'
I I -0.4742 1.8119 'International Tables Vol C Tables 4.2.6.8 and 6.1.1.4'

loop_
_geom_angle_atom_site_label_1
_geom_angle_atom_site_label_2
_geom_angle_atom_site_label_3
_geom_angle
C13 P1 C7 101.64(6)
C13 P1 C1 101.88(6)
C7 P1 C1 104.27(6)
C6 C1 C2 116.32(12)
C6 C1 P1 123.93(10)
C2 C1 P1 119.75(10)
C3 C2 C1 120.75(12)
C3 C2 I1 115.72(10)
C1 C2 I1 123.46(10)
F1 C3 C4 117.41(13)
F1 C3 C2 121.46(13)
C4 C3 C2 121.13(13)
F2 C4 C5 120.15(14)
F2 C4 C3 120.47(14)
C5 C4 C3 119.34(13)
F3 C5 C4 120.40(13)
F3 C5 C6 119.97(14)
C4 C5 C6 119.56(13)
F4 C6 C5 115.81(12)
F4 C6 C1 121.23(12)
C5 C6 C1 122.89(13)
C12 C7 C8 118.96(12)
C12 C7 P1 116.68(10)
C8 C7 P1 124.15(10)
C9 C8 C7 120.55(13)
C10 C9 C8 120.11(13)
C11 C10 C9 119.80(13)
C10 C11 C12 120.13(13)
C7 C12 C11 120.43(13)
C18 C13 C14 118.62(13)
C18 C13 P1 125.46(11)
C14 C13 P1 115.90(10)
C15 C14 C13 120.79(14)
C14 C15 C16 120.32(14)
C17 C16 C15 119.48(14)
C16 C17 C18 120.30(15)
C17 C18 C13 120.48(14)

loop_
_geom_bond_atom_site_label_1
_geom_bond_atom_site_label_2
_geom_bond_distance
P1 C13 1.8339(15)
P1 C7 1.8356(13)
P1 C1 1.8471(14)
I1 C2 2.0920(13)
C1 C6 1.3945(19)
C1 C2 1.4123(18)
C2 C3 1.3875(19)
C3 F1 1.3469(16)
C3 C4 1.382(2)
C4 F2 1.3381(16)
C4 C5 1.379(2)
C5 F3 1.3349(17)
C5 C6 1.387(2)
C6 F4 1.3403(17)
C7 C12 1.3960(19)
C7 C8 1.3999(19)
C8 C9 1.3931(19)
C9 C10 1.391(2)
C10 C11 1.391(2)
C11 C12 1.397(2)
C13 C18 1.399(2)
C13 C14 1.4026(19)
C14 C15 1.385(2)
C15 C16 1.394(2)
C16 C17 1.391(2)
C17 C18 1.396(2)

loop_
_geom_torsion_atom_site_label_1
_geom_torsion_atom_site_label_2
_geom_torsion_atom_site_label_3
_geom_torsion_atom_site_label_4
_geom_torsion
C13 P1 C1 C6 -73.55(13)
C7 P1 C1 C6 31.89(14)
C13 P1 C1 C2 106.47(11)
C7 P1 C1 C2 -148.09(11)
C6 C1 C2 C3 0.3(2)
P1 C1 C2 C3 -179.76(10)
C6 C1 C2 I1 177.15(10)
P1 C1 C2 I1 -2.88(16)
C1 C2 C3 F1 179.62(13)
I1 C2 C3 F1 2.50(17)
C1 C2 C3 C4 0.2(2)
I1 C2 C3 C4 -176.96(11)
F1 C3 C4 F2 -2.4(2)
C2 C3 C4 F2 177.07(13)
F1 C3 C4 C5 179.75(13)
C2 C3 C4 C5 -0.8(2)
F2 C4 C5 F3 -0.1(2)
C3 C4 C5 F3 177.72(14)
F2 C4 C5 C6 -176.90(14)
C3 C4 C5 C6 0.9(2)
F3 C5 C6 F4 -0.3(2)
C4 C5 C6 F4 176.52(14)
F3 C5 C6 C1 -177.32(14)
C4 C5 C6 C1 -0.5(2)
C2 C1 C6 F4 -176.97(13)
P1 C1 C6 F4 3.1(2)
C2 C1 C6 C5 -0.1(2)
P1 C1 C6 C5 179.95(12)
C13 P1 C7 C12 -162.92(11)
C1 P1 C7 C12 91.46(12)
C13 P1 C7 C8 11.72(13)
C1 P1 C7 C8 -93.90(13)
C12 C7 C8 C9 0.3(2)
P1 C7 C8 C9 -174.24(11)
C7 C8 C9 C10 -0.1(2)
C8 C9 C10 C11 -0.6(2)
C9 C10 C11 C12 1.2(2)
C8 C7 C12 C11 0.3(2)
P1 C7 C12 C11 175.23(12)
C10 C11 C12 C7 -1.1(2)
C7 P1 C13 C18 -104.38(13)
C1 P1 C13 C18 3.11(13)
C7 P1 C13 C14 77.12(11)
C1 P1 C13 C14 -175.39(10)
C18 C13 C14 C15 0.8(2)
P1 C13 C14 C15 179.39(11)
C13 C14 C15 C16 -1.2(2)
C14 C15 C16 C17 0.7(2)
C15 C16 C17 C18 0.2(2)
C16 C17 C18 C13 -0.6(2)
C14 C13 C18 C17 0.1(2)
P1 C13 C18 C17 -178.36(12)
